data_1519755
loop_
_publ_author_name
'Zhang, Xuxue'
'Dai, Wenpeng'
'Wu, Wei'
'Cao, Song'

_publ_section_title
;
 Copper-Catalyzed Coupling Cyclization of gem-Difluoroalkenes with
 Activated Methylene Carbonyl Compounds: Facile Domino Access to
 Polysubstituted Furans.
;
_journal_issue 11
_journal_name_full 'Organic letters'
_journal_page_first 2708
_journal_page_last 2711
_journal_paper_doi 10.1021/acs.orglett.5b01123
_journal_volume 17
_journal_year 2015
_chemical_formula_moiety 'C15 H16 O4'
_chemical_formula_sum 'C15 H16 O4'
_chemical_formula_weight 260.28
_chemical_name_systematic
;
 ?
;
_space_group_crystal_system monoclinic
_space_group_IT_number 14
_space_group_name_Hall '-P 2ybc'
_space_group_name_H-M_alt 'P 1 21/c 1'
_symmetry_space_group_name_Hall '-P 2ybc'
_symmetry_space_group_name_H-M 'P 1 21/c 1'
_atom_sites_solution_hydrogens geom
_atom_sites_solution_primary direct
_audit_creation_date 2014-11-03
_audit_creation_method
;
Olex2 1.2
(compiled 2014.07.22 svn.r2960 for OlexSys, GUI svn.r4862)
;
_cell_angle_alpha 90
_cell_angle_beta 107.586(2)
_cell_angle_gamma 90
_cell_formula_units_Z 4
_cell_length_a 7.4665(8)
_cell_length_b 21.583(2)
_cell_length_c 8.4033(9)
_cell_measurement_reflns_used 4596
_cell_measurement_temperature 130
_cell_measurement_theta_max 30.56
_cell_measurement_theta_min 2.71
_cell_volume 1290.9(2)
_computing_cell_refinement 'SAINT v7.68A (Bruker, 2009)'
_computing_data_reduction 'SAINT v7.68A (Bruker, 2009)'
_computing_molecular_graphics 'Olex2 (Dolomanov et al., 2009)'
_computing_publication_material 'Olex2 (Dolomanov et al., 2009)'
_computing_structure_refinement 'XL (Sheldrick, 2008)'
_computing_structure_solution 'ShelXS (Sheldrick, 2008)'
_diffrn_ambient_temperature 130
_diffrn_measured_fraction_theta_full 0.999
_diffrn_measured_fraction_theta_max 0.992
_diffrn_measurement_device_type 'Bruker APEX-II CCD'
_diffrn_measurement_method '\f and \w scans'
_diffrn_radiation_monochromator graphite
_diffrn_radiation_type MoK\a
_diffrn_radiation_wavelength 0.71073
_diffrn_reflns_av_R_equivalents 0.0245
_diffrn_reflns_av_unetI/netI 0.0250
_diffrn_reflns_laue_measured_fraction_full 0.999
_diffrn_reflns_laue_measured_fraction_max 0.992
_diffrn_reflns_limit_h_max 10
_diffrn_reflns_limit_h_min -10
_diffrn_reflns_limit_k_max 30
_diffrn_reflns_limit_k_min -26
_diffrn_reflns_limit_l_max 10
_diffrn_reflns_limit_l_min -11
_diffrn_reflns_number 12855
_diffrn_reflns_point_group_measured_fraction_full 0.999
_diffrn_reflns_point_group_measured_fraction_max 0.992
_diffrn_reflns_theta_full 25.242
_diffrn_reflns_theta_max 30.595
_diffrn_reflns_theta_min 1.887
_diffrn_standards_number 0
_exptl_absorpt_coefficient_mu 0.097
_exptl_absorpt_correction_T_max 0.7461
_exptl_absorpt_correction_T_min 0.6853
_exptl_absorpt_correction_type multi-scan
_exptl_absorpt_process_details
;
SADABS-2008/1 (Bruker,2008) was used for absorption correction.
wR2(int) was 0.0931 before and 0.0362 after correction.
The Ratio of minimum to maximum transmission is 0.9185.
The \l/2 correction factor is 0.0015.
;
_exptl_crystal_colour colourless
_exptl_crystal_density_diffrn 1.339
_exptl_crystal_description block
_exptl_crystal_F_000 552
_exptl_crystal_size_max 0.3
_exptl_crystal_size_mid 0.25
_exptl_crystal_size_min 0.22
_refine_diff_density_max 0.372
_refine_diff_density_min -0.391
_refine_diff_density_rms 0.054
_refine_ls_extinction_coef 0.018(3)
_refine_ls_extinction_expression Fc^*^=kFc[1+0.001xFc^2^\l^3^/sin(2\q)]^-1/4^
_refine_ls_extinction_method SHELXL
_refine_ls_goodness_of_fit_ref 1.022
_refine_ls_hydrogen_treatment constr
_refine_ls_matrix_type full
_refine_ls_number_parameters 176
_refine_ls_number_reflns 3940
_refine_ls_number_restraints 0
_refine_ls_restrained_S_all 1.022
_refine_ls_R_factor_all 0.0567
_refine_ls_R_factor_gt 0.0458
_refine_ls_shift/su_max 0.001
_refine_ls_shift/su_mean 0.000
_refine_ls_structure_factor_coef Fsqd
_refine_ls_weighting_details 'w=1/[\s^2^(Fo^2^)+(0.0731P)^2^+0.3450P] where P=(Fo^2^+2Fc^2^)/3'
_refine_ls_weighting_scheme calc
_refine_ls_wR_factor_gt 0.1222
_refine_ls_wR_factor_ref 0.1308
_reflns_Friedel_coverage 0.000
_reflns_number_gt 3190
_reflns_number_total 3940
_reflns_threshold_expression 'I > 2\s(I)'
_cod_data_source_file ol5b01123_si_001.cif
_cod_data_source_block mo_dm14628_0m
_cod_depositor_comments 'Adding full bibliography for 1519755.cif.'
_cod_database_code 1519755
_shelxl_version_number 2014-3
_shelx_space_group_comment
;
The symmetry employed for this shelxl refinement is uniquely defined
by the following loop, which should always be used as a source of
symmetry information in preference to the above space-group names.
They are only intended as comments.
;
_shelx_estimated_absorpt_t_max 0.979
_shelx_estimated_absorpt_t_min 0.972
_olex2_refinement_description
;
1. Fixed Uiso
 At 1.2 times of:
  All C(H) groups, All C(H,H) groups
 At 1.5 times of:
  All C(H,H,H) groups
2.a Secondary CH2 refined with riding coordinates:
 C7(H7A,H7B)
2.b Aromatic/amide H refined with riding coordinates:
 C2(H2), C10(H10), C11(H11), C13(H13), C14(H14)
2.c Idealised Me refined as rotating group:
 C5(H5A,H5B,H5C), C8(H8A,H8B,H8C), C15(H15A,H15B,H15C)
;
_olex2_submission_special_instructions 'No special instructions were received'

loop_
_space_group_symop_operation_xyz
'x, y, z'
'-x, y+1/2, -z+1/2'
'-x, -y, -z'
'x, -y-1/2, z-1/2'

loop_
_atom_site_label
_atom_site_type_symbol
_atom_site_fract_x
_atom_site_fract_y
_atom_site_fract_z
_atom_site_U_iso_or_equiv
_atom_site_adp_type
_atom_site_occupancy
_atom_site_site_symmetry_order
_atom_site_calc_flag
_atom_site_refinement_flags_posn
O1 O 0.24837(12) 0.57244(4) 0.82933(10) 0.02231(18) Uani 1 1 d .
O2 O 0.57978(13) 0.71425(4) 1.20902(11) 0.0281(2) Uani 1 1 d .
O3 O 0.55889(12) 0.61922(4) 1.31232(10) 0.02470(19) Uani 1 1 d .
O4 O -0.09362(12) 0.63317(4) 0.06496(10) 0.0265(2) Uani 1 1 d .
C1 C 0.28113(14) 0.62621(5) 0.75254(13) 0.0187(2) Uani 1 1 d .
C2 C 0.38701(15) 0.66531(5) 0.86965(13) 0.0203(2) Uani 1 1 d .
H2 H 0.4296 0.7054 0.8511 0.024 Uiso 1 1 calc R
C3 C 0.42217(15) 0.63427(5) 1.02722(13) 0.0203(2) Uani 1 1 d .
C4 C 0.33562(16) 0.57786(5) 0.99641(14) 0.0223(2) Uani 1 1 d .
C5 C 0.3150(2) 0.52377(6) 1.09784(16) 0.0309(3) Uani 1 1 d .
H5A H 0.1839 0.5204 1.0975 0.046 Uiso 1 1 calc GR
H5B H 0.3964 0.5291 1.2127 0.046 Uiso 1 1 calc GR
H5C H 0.3509 0.4860 1.0504 0.046 Uiso 1 1 calc GR
C6 C 0.52815(15) 0.66074(5) 1.18925(13) 0.0210(2) Uani 1 1 d .
C7 C 0.66080(17) 0.63985(6) 1.47879(14) 0.0241(2) Uani 1 1 d .
H7A H 0.5932 0.6742 1.5138 0.029 Uiso 1 1 calc R
H7B H 0.7879 0.6544 1.4831 0.029 Uiso 1 1 calc R
C8 C 0.67309(19) 0.58425(6) 1.59022(15) 0.0293(3) Uani 1 1 d .
H8A H 0.5463 0.5716 1.5882 0.044 Uiso 1 1 calc GR
H8B H 0.7466 0.5949 1.7047 0.044 Uiso 1 1 calc GR
H8C H 0.7344 0.5501 1.5502 0.044 Uiso 1 1 calc GR
C9 C 0.19469(14) 0.62867(5) 0.57271(13) 0.0185(2) Uani 1 1 d .
C10 C 0.20308(15) 0.68189(5) 0.48160(14) 0.0206(2) Uani 1 1 d .
H10 H 0.2728 0.7166 0.5368 0.025 Uiso 1 1 calc R
C11 C 0.11115(16) 0.68504(5) 0.31107(14) 0.0213(2) Uani 1 1 d .
H11 H 0.1186 0.7216 0.2506 0.026 Uiso 1 1 calc R
C12 C 0.00798(15) 0.63430(5) 0.22919(14) 0.0202(2) Uani 1 1 d .
C13 C 0.00432(16) 0.58006(5) 0.31819(14) 0.0227(2) Uani 1 1 d .
H13 H -0.0620 0.5448 0.2624 0.027 Uiso 1 1 calc R
C14 C 0.09684(16) 0.57744(5) 0.48713(14) 0.0214(2) Uani 1 1 d .
H14 H 0.0940 0.5402 0.5464 0.026 Uiso 1 1 calc R
C15 C -0.1020(2) 0.68908(6) -0.02690(16) 0.0317(3) Uani 1 1 d .
H15A H -0.1452 0.7229 0.0302 0.048 Uiso 1 1 calc GR
H15B H -0.1898 0.6839 -0.1393 0.048 Uiso 1 1 calc GR
H15C H 0.0232 0.6989 -0.0348 0.048 Uiso 1 1 calc GR

loop_
_atom_site_aniso_label
_atom_site_aniso_U_11
_atom_site_aniso_U_22
_atom_site_aniso_U_33
_atom_site_aniso_U_23
_atom_site_aniso_U_13
_atom_site_aniso_U_12
O1 0.0278(4) 0.0188(4) 0.0197(4) 0.0002(3) 0.0062(3) -0.0038(3)
O2 0.0363(5) 0.0202(4) 0.0243(4) -0.0017(3) 0.0037(4) -0.0005(3)
O3 0.0295(4) 0.0220(4) 0.0189(4) 0.0003(3) 0.0017(3) -0.0001(3)
O4 0.0329(4) 0.0234(4) 0.0191(4) 0.0005(3) 0.0017(3) -0.0049(3)
C1 0.0198(5) 0.0162(5) 0.0202(5) 0.0010(4) 0.0061(4) 0.0011(4)
C2 0.0210(5) 0.0180(5) 0.0208(5) 0.0000(4) 0.0047(4) 0.0005(4)
C3 0.0214(5) 0.0194(5) 0.0194(5) -0.0002(4) 0.0050(4) 0.0022(4)
C4 0.0260(5) 0.0213(5) 0.0197(5) 0.0001(4) 0.0068(4) 0.0001(4)
C5 0.0457(7) 0.0229(6) 0.0244(6) 0.0022(4) 0.0111(5) -0.0053(5)
C6 0.0213(5) 0.0213(5) 0.0194(5) -0.0007(4) 0.0044(4) 0.0032(4)
C7 0.0266(5) 0.0248(5) 0.0179(5) -0.0029(4) 0.0022(4) 0.0032(4)
C8 0.0352(6) 0.0294(6) 0.0221(5) 0.0026(5) 0.0067(5) 0.0058(5)
C9 0.0181(4) 0.0173(5) 0.0202(5) -0.0014(4) 0.0059(4) 0.0000(3)
C10 0.0218(5) 0.0177(5) 0.0214(5) -0.0020(4) 0.0052(4) -0.0029(4)
C11 0.0242(5) 0.0178(5) 0.0212(5) 0.0005(4) 0.0059(4) -0.0015(4)
C12 0.0205(5) 0.0197(5) 0.0200(5) -0.0015(4) 0.0054(4) 0.0000(4)
C13 0.0258(5) 0.0185(5) 0.0226(5) -0.0035(4) 0.0056(4) -0.0045(4)
C14 0.0252(5) 0.0170(5) 0.0218(5) -0.0002(4) 0.0066(4) -0.0025(4)
C15 0.0415(7) 0.0273(6) 0.0215(5) 0.0046(5) 0.0020(5) -0.0038(5)

loop_
_atom_type_symbol
_atom_type_description
_atom_type_scat_dispersion_real
_atom_type_scat_dispersion_imag
_atom_type_scat_source
C C 0.0033 0.0016 'International Tables Vol C Tables 4.2.6.8 and 6.1.1.4'
H H 0.0000 0.0000 'International Tables Vol C Tables 4.2.6.8 and 6.1.1.4'
O O 0.0106 0.0060 'International Tables Vol C Tables 4.2.6.8 and 6.1.1.4'

loop_
_geom_angle_atom_site_label_1
_geom_angle_atom_site_label_2
_geom_angle_atom_site_label_3
_geom_angle
C4 O1 C1 108.14(8)
C6 O3 C7 117.38(9)
C12 O4 C15 117.05(9)
O1 C1 C9 115.43(9)
C2 C1 O1 109.26(9)
C2 C1 C9 135.29(10)
C1 C2 H2 126.8
C1 C2 C3 106.46(10)
C3 C2 H2 126.8
C2 C3 C6 124.81(10)
C4 C3 C2 107.27(10)
C4 C3 C6 127.90(10)
O1 C4 C3 108.87(10)
O1 C4 C5 115.14(10)
C3 C4 C5 135.99(11)
C4 C5 H5A 109.5
C4 C5 H5B 109.5
C4 C5 H5C 109.5
H5A C5 H5B 109.5
H5A C5 H5C 109.5
H5B C5 H5C 109.5
O2 C6 O3 124.05(10)
O2 C6 C3 123.88(10)
O3 C6 C3 112.06(10)
O3 C7 H7A 110.6
O3 C7 H7B 110.6
O3 C7 C8 105.74(10)
H7A C7 H7B 108.7
C8 C7 H7A 110.6
C8 C7 H7B 110.6
C7 C8 H8A 109.5
C7 C8 H8B 109.5
C7 C8 H8C 109.5
H8A C8 H8B 109.5
H8A C8 H8C 109.5
H8B C8 H8C 109.5
C10 C9 C1 121.48(10)
C10 C9 C14 118.22(10)
C14 C9 C1 120.30(10)
C9 C10 H10 119.4
C11 C10 C9 121.11(10)
C11 C10 H10 119.4
C10 C11 H11 120.1
C10 C11 C12 119.79(10)
C12 C11 H11 120.1
O4 C12 C11 124.78(10)
O4 C12 C13 115.73(10)
C13 C12 C11 119.48(10)
C12 C13 H13 119.9
C14 C13 C12 120.10(10)
C14 C13 H13 119.9
C9 C14 H14 119.4
C13 C14 C9 121.21(10)
C13 C14 H14 119.4
O4 C15 H15A 109.5
O4 C15 H15B 109.5
O4 C15 H15C 109.5
H15A C15 H15B 109.5
H15A C15 H15C 109.5
H15B C15 H15C 109.5

loop_
_geom_bond_atom_site_label_1
_geom_bond_atom_site_label_2
_geom_bond_distance
O1 C1 1.3852(13)
O1 C4 1.3626(14)
O2 C6 1.2129(14)
O3 C6 1.3349(14)
O3 C7 1.4460(14)
O4 C12 1.3595(13)
O4 C15 1.4237(15)
C1 C2 1.3548(15)
C1 C9 1.4538(15)
C2 H2 0.9500
C2 C3 1.4356(15)
C3 C4 1.3660(16)
C3 C6 1.4681(15)
C4 C5 1.4809(16)
C5 H5A 0.9800
C5 H5B 0.9800
C5 H5C 0.9800
C7 H7A 0.9900
C7 H7B 0.9900
C7 C8 1.5078(17)
C8 H8A 0.9800
C8 H8B 0.9800
C8 H8C 0.9800
C9 C10 1.3921(15)
C9 C14 1.3987(15)
C10 H10 0.9500
C10 C11 1.3910(16)
C11 H11 0.9500
C11 C12 1.3950(15)
C12 C13 1.3939(15)
C13 H13 0.9500
C13 C14 1.3795(15)
C14 H14 0.9500
C15 H15A 0.9800
C15 H15B 0.9800
C15 H15C 0.9800

loop_
_geom_torsion_atom_site_label_1
_geom_torsion_atom_site_label_2
_geom_torsion_atom_site_label_3
_geom_torsion_atom_site_label_4
_geom_torsion
O1 C1 C2 C3 0.09(12)
O1 C1 C9 C10 174.64(9)
O1 C1 C9 C14 -4.00(14)
O4 C12 C13 C14 -177.40(10)
C1 O1 C4 C3 0.39(12)
C1 O1 C4 C5 -179.80(10)
C1 C2 C3 C4 0.14(12)
C1 C2 C3 C6 -178.36(10)
C1 C9 C10 C11 -176.37(10)
C1 C9 C14 C13 176.08(10)
C2 C1 C9 C10 -3.67(19)
C2 C1 C9 C14 177.69(12)
C2 C3 C4 O1 -0.33(12)
C2 C3 C4 C5 179.92(13)
C2 C3 C6 O2 8.40(18)
C2 C3 C6 O3 -172.37(10)
C4 O1 C1 C2 -0.30(12)
C4 O1 C1 C9 -179.03(9)
C4 C3 C6 O2 -169.79(12)
C4 C3 C6 O3 9.44(16)
C6 O3 C7 C8 179.61(10)
C6 C3 C4 O1 178.12(10)
C6 C3 C4 C5 -1.6(2)
C7 O3 C6 O2 -0.24(16)
C7 O3 C6 C3 -179.47(9)
C9 C1 C2 C3 178.47(11)
C9 C10 C11 C12 0.22(17)
C10 C9 C14 C13 -2.61(16)
C10 C11 C12 O4 177.07(10)
C10 C11 C12 C13 -2.50(16)
C11 C12 C13 C14 2.21(17)
C12 C13 C14 C9 0.37(17)
C14 C9 C10 C11 2.30(16)
C15 O4 C12 C11 -3.31(16)
C15 O4 C12 C13 176.28(11)
